data_1554060
loop_
_publ_author_name
'Xu, Yijue'
'Viger-Gravel, Jasmine'
'Korobkov, Ilia'
'Bryce, David L.'

_publ_section_title
;
 Mechanochemical Production of Halogen-Bonded Solids Featuring
 P&#x2550;O&#x00B7;&#x00B7;&#x00B7;I--C Motifs and Characterization via
 X-ray Diffraction, Solid-State Multinuclear Magnetic Resonance, and
 Density Functional Theory
;
_journal_issue 48
_journal_name_full 'The Journal of Physical Chemistry C'
_journal_page_first 27104
_journal_paper_doi 10.1021/acs.jpcc.5b09737
_journal_volume 119
_journal_year 2015
_chemical_formula_sum 'C25 H13 F6 I6 O P'
_chemical_formula_weight 1235.72
_space_group_crystal_system monoclinic
_space_group_IT_number 14
_space_group_name_Hall '-P 2yn'
_space_group_name_H-M_alt 'P 1 21/n 1'
_atom_sites_solution_hydrogens geom
_audit_creation_method SHELXL-2014/7
_cell_angle_alpha 90
_cell_angle_beta 115.9700(15)
_cell_angle_gamma 90
_cell_formula_units_Z 4
_cell_length_a 8.4758(3)
_cell_length_b 44.7106(15)
_cell_length_c 9.2023(3)
_cell_measurement_reflns_used 9866
_cell_measurement_temperature 200(2)
_cell_measurement_theta_max 28.31
_cell_measurement_theta_min 2.28
_cell_volume 3135.15(19)
_computing_cell_refinement 'APEX II, Bruker (2012)'
_computing_data_collection 'APEX II, Bruker (2012)'
_computing_data_reduction 'XPREP, Bruker (2012)'
_computing_molecular_graphics 'SHELXTL, Bruker (2015)'
_computing_publication_material 'SHELXTL, Bruker (2015)'
_computing_structure_refinement 'SHELXL-2014/7 (Sheldrick, 2014)'
_computing_structure_solution 'SHELXL-2014/7 (Sheldrick, 2014)'
_diffrn_ambient_temperature 200(2)
_diffrn_measured_fraction_theta_full 0.989
_diffrn_measured_fraction_theta_max 0.987
_diffrn_measurement_device_type 'Bruker APEX-II CCD'
_diffrn_measurement_method '\f and \w scans'
_diffrn_radiation_type MoK\a
_diffrn_radiation_wavelength 0.71073
_diffrn_reflns_av_R_equivalents 0.0260
_diffrn_reflns_av_unetI/netI 0.0214
_diffrn_reflns_Laue_measured_fraction_full 0.989
_diffrn_reflns_Laue_measured_fraction_max 0.987
_diffrn_reflns_limit_h_max 11
_diffrn_reflns_limit_h_min -11
_diffrn_reflns_limit_k_max 59
_diffrn_reflns_limit_k_min -57
_diffrn_reflns_limit_l_max 10
_diffrn_reflns_limit_l_min -12
_diffrn_reflns_number 27270
_diffrn_reflns_point_group_measured_fraction_full 0.989
_diffrn_reflns_point_group_measured_fraction_max 0.987
_diffrn_reflns_theta_full 25.242
_diffrn_reflns_theta_max 28.311
_diffrn_reflns_theta_min 2.504
_diffrn_source 'sealed X-ray tube'
_exptl_absorpt_coefficient_mu 6.051
_exptl_absorpt_correction_T_max 0.7457
_exptl_absorpt_correction_T_min 0.4902
_exptl_absorpt_correction_type multi-scan
_exptl_absorpt_process_details 'SADABS, Bruker (2003)'
_exptl_crystal_colour colourless
_exptl_crystal_density_diffrn 2.618
_exptl_crystal_description block
_exptl_crystal_F_000 2232
_exptl_crystal_size_max 0.230
_exptl_crystal_size_mid 0.210
_exptl_crystal_size_min 0.180
_refine_diff_density_max 1.212
_refine_diff_density_min -1.442
_refine_diff_density_rms 0.172
_refine_ls_extinction_method none
_refine_ls_goodness_of_fit_ref 1.348
_refine_ls_hydrogen_treatment constr
_refine_ls_matrix_type full
_refine_ls_number_parameters 352
_refine_ls_number_reflns 7712
_refine_ls_number_restraints 0
_refine_ls_restrained_S_all 1.348
_refine_ls_R_factor_all 0.0503
_refine_ls_R_factor_gt 0.0492
_refine_ls_shift/su_max 0.001
_refine_ls_shift/su_mean 0.000
_refine_ls_structure_factor_coef Fsqd
_refine_ls_weighting_details 'w=1/[\s^2^(Fo^2^)+(0.0086P)^2^+39.0973P] where P=(Fo^2^+2Fc^2^)/3'
_refine_ls_weighting_scheme calc
_refine_ls_wR_factor_gt 0.1073
_refine_ls_wR_factor_ref 0.1077
_reflns_Friedel_coverage 0.000
_reflns_number_gt 7579
_reflns_number_total 7712
_reflns_threshold_expression 'I > 2\s(I)'
_cod_data_source_file jp5b09737_si_006.cif
_cod_data_source_block db141
_cod_original_sg_symbol_H-M 'P 21/n'
_cod_database_code 1554060
_shelx_shelxl_version_number 2014/7
_shelx_space_group_comment
; 
The symmetry employed for this shelxl refinement is uniquely defined 
by the following loop, which should always be used as a source of 
symmetry information in preference to the above space-group names. 
They are only intended as comments. 
;
_shelx_estimated_absorpt_t_min 0.337
_shelx_estimated_absorpt_t_max 0.409

loop_
_space_group_symop_operation_xyz
'x, y, z'
'-x+1/2, y+1/2, -z+1/2'
'-x, -y, -z'
'x-1/2, -y-1/2, z-1/2'

loop_
_atom_site_label
_atom_site_type_symbol
_atom_site_fract_x
_atom_site_fract_y
_atom_site_fract_z
_atom_site_U_iso_or_equiv
_atom_site_adp_type
_atom_site_occupancy
_atom_site_site_symmetry_order
_atom_site_calc_flag
_atom_site_refinement_flags_posn
_atom_site_refinement_flags_adp
I1 I 0.72930(6) 0.06731(2) 0.30416(6) 0.02835(11) Uani 1 1 d . .
I2 I 1.28440(6) 0.03190(2) 0.96464(6) 0.03415(13) Uani 1 1 d . .
I3 I 0.70275(7) -0.05357(2) 0.58814(6) 0.03349(12) Uani 1 1 d . .
I4 I 0.71135(6) 0.16081(2) 0.21985(6) 0.02834(11) Uani 1 1 d . .
I5 I 0.81455(9) 0.29207(2) 0.14410(9) 0.04766(17) Uani 1 1 d . .
I6 I 0.81945(8) 0.24803(2) 0.76030(7) 0.04474(16) Uani 1 1 d . .
P1 P 0.6579(2) 0.10201(4) -0.1049(2) 0.0190(3) Uani 1 1 d . .
F1 F 1.0525(7) 0.06997(11) 0.6517(6) 0.0388(12) Uani 1 1 d . .
F2 F 1.0290(6) -0.02339(10) 0.8692(5) 0.0327(10) Uani 1 1 d . .
F3 F 0.6068(6) 0.00206(10) 0.3518(5) 0.0323(10) Uani 1 1 d . .
F4 F 0.7626(8) 0.22240(12) 0.0791(6) 0.0423(12) Uani 1 1 d . .
F5 F 0.8553(7) 0.28903(11) 0.4999(7) 0.0432(12) Uani 1 1 d . .
F6 F 0.7638(8) 0.18761(12) 0.5606(6) 0.0434(12) Uani 1 1 d . .
O1 O 0.6100(7) 0.10562(12) 0.0326(6) 0.0257(10) Uani 1 1 d . .
C1 C 0.8260(9) 0.03708(15) 0.4979(8) 0.0209(13) Uani 1 1 d . .
C2 C 0.9759(9) 0.04312(16) 0.6367(8) 0.0226(13) Uani 1 1 d . .
C3 C 1.0485(9) 0.02292(17) 0.7628(8) 0.0232(14) Uani 1 1 d . .
C4 C 0.9640(9) -0.00381(15) 0.7484(8) 0.0208(13) Uani 1 1 d . .
C5 C 0.8152(9) -0.01133(15) 0.6123(8) 0.0212(13) Uani 1 1 d . .
C6 C 0.7501(9) 0.00941(17) 0.4883(8) 0.0248(14) Uani 1 1 d . .
C7 C 0.7663(9) 0.20363(17) 0.3188(9) 0.0270(15) Uani 1 1 d . .
C8 C 0.7807(10) 0.22746(18) 0.2298(9) 0.0292(16) Uani 1 1 d . .
C9 C 0.8111(10) 0.25639(16) 0.2861(10) 0.0276(15) Uani 1 1 d . .
C10 C 0.8246(10) 0.26079(18) 0.4406(11) 0.0340(18) Uani 1 1 d . .
C11 C 0.8134(9) 0.23873(18) 0.5368(9) 0.0277(15) Uani 1 1 d . .
C12 C 0.7807(10) 0.21010(18) 0.4720(10) 0.0294(16) Uani 1 1 d . .
C13 C 0.4935(9) 0.11774(15) -0.2899(8) 0.0199(13) Uani 1 1 d . .
C14 C 0.3255(9) 0.12095(16) -0.3048(9) 0.0237(14) Uani 1 1 d . .
H14A H 0.3008 0.1164 -0.2160 0.028 Uiso 1 1 calc R U
C15 C 0.1920(9) 0.13084(17) -0.4496(10) 0.0288(16) Uani 1 1 d . .
H15A H 0.0756 0.1326 -0.4604 0.035 Uiso 1 1 calc R U
C16 C 0.2273(11) 0.13809(18) -0.5760(10) 0.0335(17) Uani 1 1 d . .
H16A H 0.1358 0.1450 -0.6745 0.040 Uiso 1 1 calc R U
C17 C 0.3957(11) 0.1354(2) -0.5613(10) 0.040(2) Uani 1 1 d . .
H17A H 0.4200 0.1407 -0.6494 0.048 Uiso 1 1 calc R U
C18 C 0.5295(10) 0.1250(2) -0.4192(9) 0.0306(17) Uani 1 1 d . .
H18A H 0.6450 0.1229 -0.4101 0.037 Uiso 1 1 calc R U
C19 C 0.8627(9) 0.11913(16) -0.0701(8) 0.0205(13) Uani 1 1 d . .
C20 C 1.0176(9) 0.10292(17) -0.0098(9) 0.0271(15) Uani 1 1 d . .
H20A H 1.0150 0.0822 0.0114 0.033 Uiso 1 1 calc R U
C21 C 1.1758(9) 0.11635(19) 0.0203(10) 0.0336(18) Uani 1 1 d . .
H21A H 1.2799 0.1047 0.0571 0.040 Uiso 1 1 calc R U
C22 C 1.1821(10) 0.1465(2) -0.0032(10) 0.0329(17) Uani 1 1 d . .
H22A H 1.2913 0.1559 0.0215 0.039 Uiso 1 1 calc R U
C23 C 1.0294(11) 0.1632(2) -0.0627(11) 0.0383(19) Uani 1 1 d . .
H23A H 1.0341 0.1841 -0.0803 0.046 Uiso 1 1 calc R U
C24 C 0.8700(10) 0.14976(17) -0.0968(10) 0.0299(16) Uani 1 1 d . .
H24A H 0.7655 0.1614 -0.1383 0.036 Uiso 1 1 calc R U
C25 C 0.6724(10) 0.06358(16) -0.1526(10) 0.0313(17) Uani 1 1 d . .
H25A H 0.7039 0.0624 -0.2430 0.047 Uiso 1 1 calc R U
H25B H 0.7624 0.0535 -0.0580 0.047 Uiso 1 1 calc R U
H25C H 0.5588 0.0538 -0.1829 0.047 Uiso 1 1 calc R U

loop_
_atom_site_aniso_label
_atom_site_aniso_U_11
_atom_site_aniso_U_22
_atom_site_aniso_U_33
_atom_site_aniso_U_23
_atom_site_aniso_U_13
_atom_site_aniso_U_12
I1 0.0300(2) 0.0298(2) 0.0235(2) 0.00783(18) 0.01013(18) 0.00058(19)
I2 0.0222(2) 0.0461(3) 0.0258(2) -0.0052(2) 0.00282(18) -0.0008(2)
I3 0.0420(3) 0.0207(2) 0.0317(3) -0.00294(19) 0.0106(2) -0.0045(2)
I4 0.0254(2) 0.0218(2) 0.0349(3) -0.00038(18) 0.01051(19) -0.00027(17)
I5 0.0573(4) 0.0289(3) 0.0549(4) 0.0144(3) 0.0229(3) -0.0029(3)
I6 0.0409(3) 0.0615(4) 0.0309(3) -0.0107(3) 0.0148(2) -0.0031(3)
P1 0.0191(7) 0.0179(8) 0.0174(8) 0.0029(6) 0.0055(6) -0.0008(6)
F1 0.040(3) 0.035(3) 0.034(3) 0.002(2) 0.009(2) -0.017(2)
F2 0.033(2) 0.027(2) 0.026(2) 0.0086(18) 0.0018(18) 0.0050(18)
F3 0.032(2) 0.032(2) 0.020(2) -0.0019(17) -0.0006(18) -0.0052(18)
F4 0.064(3) 0.035(3) 0.033(3) 0.000(2) 0.026(2) -0.007(2)
F5 0.046(3) 0.024(2) 0.053(3) -0.008(2) 0.015(3) -0.003(2)
F6 0.061(3) 0.038(3) 0.035(3) 0.008(2) 0.025(3) -0.008(2)
O1 0.028(2) 0.030(3) 0.018(2) 0.004(2) 0.008(2) -0.001(2)
C1 0.024(3) 0.022(3) 0.019(3) 0.001(2) 0.012(3) 0.003(2)
C2 0.024(3) 0.023(3) 0.023(3) 0.000(3) 0.012(3) -0.003(3)
C3 0.021(3) 0.030(4) 0.020(3) -0.002(3) 0.009(3) 0.001(3)
C4 0.022(3) 0.023(3) 0.015(3) 0.001(2) 0.006(2) 0.006(2)
C5 0.019(3) 0.019(3) 0.022(3) -0.001(2) 0.007(3) 0.004(2)
C6 0.021(3) 0.030(4) 0.017(3) -0.004(3) 0.004(3) 0.002(3)
C7 0.025(3) 0.029(4) 0.032(4) 0.000(3) 0.016(3) -0.005(3)
C8 0.032(4) 0.027(4) 0.030(4) -0.002(3) 0.015(3) 0.003(3)
C9 0.030(4) 0.021(3) 0.033(4) 0.002(3) 0.014(3) 0.002(3)
C10 0.026(4) 0.025(4) 0.045(5) -0.002(3) 0.010(3) 0.000(3)
C11 0.020(3) 0.035(4) 0.026(4) -0.004(3) 0.008(3) 0.002(3)
C12 0.026(3) 0.029(4) 0.031(4) 0.001(3) 0.011(3) -0.006(3)
C13 0.021(3) 0.018(3) 0.018(3) 0.004(2) 0.005(2) 0.000(2)
C14 0.024(3) 0.021(3) 0.026(3) -0.002(3) 0.011(3) 0.001(3)
C15 0.019(3) 0.029(4) 0.034(4) 0.001(3) 0.007(3) 0.003(3)
C16 0.029(4) 0.032(4) 0.028(4) 0.007(3) 0.003(3) 0.001(3)
C17 0.035(4) 0.059(6) 0.022(4) 0.011(4) 0.008(3) -0.005(4)
C18 0.021(3) 0.047(5) 0.023(4) 0.006(3) 0.009(3) -0.004(3)
C19 0.020(3) 0.023(3) 0.015(3) 0.004(2) 0.004(2) -0.002(2)
C20 0.023(3) 0.024(4) 0.031(4) 0.005(3) 0.008(3) 0.004(3)
C21 0.016(3) 0.039(4) 0.038(4) -0.002(3) 0.005(3) 0.006(3)
C22 0.021(3) 0.042(5) 0.029(4) 0.003(3) 0.004(3) -0.010(3)
C23 0.032(4) 0.035(5) 0.043(5) 0.010(4) 0.012(4) -0.006(3)
C24 0.028(4) 0.026(4) 0.032(4) 0.011(3) 0.010(3) 0.002(3)
C25 0.032(4) 0.020(3) 0.032(4) -0.001(3) 0.005(3) 0.003(3)

loop_
_atom_type_symbol
_atom_type_description
_atom_type_scat_dispersion_real
_atom_type_scat_dispersion_imag
_atom_type_scat_source
C C 0.0033 0.0016 'International Tables Vol C Tables 4.2.6.8 and 6.1.1.4'
H H 0.0000 0.0000 'International Tables Vol C Tables 4.2.6.8 and 6.1.1.4'
O O 0.0106 0.0060 'International Tables Vol C Tables 4.2.6.8 and 6.1.1.4'
F F 0.0171 0.0103 'International Tables Vol C Tables 4.2.6.8 and 6.1.1.4'
P P 0.1023 0.0942 'International Tables Vol C Tables 4.2.6.8 and 6.1.1.4'
I I -0.4742 1.8119 'International Tables Vol C Tables 4.2.6.8 and 6.1.1.4'

loop_
_geom_angle_atom_site_label_1
_geom_angle_atom_site_label_2
_geom_angle_atom_site_label_3
_geom_angle
O1 P1 C25 112.6(4)
O1 P1 C19 113.7(3)
C25 P1 C19 106.8(4)
O1 P1 C13 111.9(3)
C25 P1 C13 104.5(3)
C19 P1 C13 106.8(3)
C2 C1 C6 116.8(6)
C2 C1 I1 121.4(5)
C6 C1 I1 121.7(5)
F1 C2 C1 118.6(6)
F1 C2 C3 118.7(6)
C1 C2 C3 122.7(7)
C4 C3 C2 117.8(6)
C4 C3 I2 120.7(5)
C2 C3 I2 121.4(5)
F2 C4 C3 119.1(6)
F2 C4 C5 118.7(6)
C3 C4 C5 122.2(6)
C4 C5 C6 117.6(6)
C4 C5 I3 120.9(5)
C6 C5 I3 121.4(5)
F3 C6 C1 118.8(6)
F3 C6 C5 118.4(7)
C1 C6 C5 122.8(6)
C8 C7 C12 116.7(7)
C8 C7 I4 120.7(6)
C12 C7 I4 122.5(6)
F4 C8 C9 117.7(7)
F4 C8 C7 118.8(7)
C9 C8 C7 123.5(7)
C8 C9 C10 115.9(7)
C8 C9 I5 122.6(6)
C10 C9 I5 121.3(6)
F5 C10 C11 118.1(8)
F5 C10 C9 117.3(7)
C11 C10 C9 124.6(8)
C10 C11 C12 116.6(7)
C10 C11 I6 121.5(6)
C12 C11 I6 121.6(6)
F6 C12 C11 119.0(7)
F6 C12 C7 118.4(7)
C11 C12 C7 122.7(7)
C14 C13 C18 119.7(6)
C14 C13 P1 118.1(5)
C18 C13 P1 122.1(5)
C13 C14 C15 120.1(7)
C16 C15 C14 120.2(7)
C15 C16 C17 120.0(7)
C16 C17 C18 120.5(8)
C17 C18 C13 119.4(7)
C20 C19 C24 118.4(7)
C20 C19 P1 121.4(5)
C24 C19 P1 120.1(5)
C21 C20 C19 121.2(7)
C22 C21 C20 119.8(7)
C21 C22 C23 120.0(7)
C24 C23 C22 120.4(8)
C23 C24 C19 120.0(7)

loop_
_geom_bond_atom_site_label_1
_geom_bond_atom_site_label_2
_geom_bond_distance
I1 C1 2.097(7)
I2 C3 2.088(7)
I3 C5 2.083(7)
I4 C7 2.083(8)
I5 C9 2.070(8)
I6 C11 2.076(8)
P1 O1 1.497(5)
P1 C25 1.791(8)
P1 C19 1.794(7)
P1 C13 1.805(7)
F1 C2 1.343(8)
F2 C4 1.330(8)
F3 C6 1.351(8)
F4 C8 1.345(9)
F5 C10 1.355(9)
F6 C12 1.341(9)
C1 C2 1.378(10)
C1 C6 1.379(10)
C2 C3 1.384(10)
C3 C4 1.370(10)
C4 C5 1.375(9)
C5 C6 1.384(10)
C7 C8 1.382(11)
C7 C12 1.391(11)
C8 C9 1.375(10)
C9 C10 1.389(12)
C10 C11 1.356(12)
C11 C12 1.388(11)
C13 C14 1.377(10)
C13 C18 1.390(10)
C14 C15 1.389(10)
C15 C16 1.362(12)
C16 C17 1.379(12)
C17 C18 1.383(11)
C19 C20 1.385(9)
C19 C24 1.398(10)
C20 C21 1.382(10)
C21 C22 1.368(12)
C22 C23 1.384(12)
C23 C24 1.383(11)
